data_7019482
loop_
_publ_author_name
'Dimmer, J\"org-Alexander'
'Hornung, Martin'
'Eichele, Klaus'
'Wesemann, Lars'

_publ_section_title
;
 Selenium adducts of germa- and stanna-closo-dodecaborate: coordination at
 platinum, structural studies and NMR spectroscopy.
;
_journal_issue 29
_journal_name_full 'Dalton transactions (Cambridge, England : 2003)'
_journal_page_first 8989
_journal_page_last 8996
_journal_paper_doi 10.1039/c2dt30478c
_journal_volume 41
_journal_year 2012
_chemical_formula_moiety 'C54 H63 B11 P4 Pt2 Se2 Sn, 3(C H2 Cl2)'
_chemical_formula_sum 'C57 H69 B11 Cl6 P4 Pt2 Se2 Sn'
_chemical_formula_weight 1876.40
_chemical_name_systematic
;
?
;
_space_group_IT_number 14
_symmetry_cell_setting monoclinic
_symmetry_space_group_name_Hall '-P 2ybc'
_symmetry_space_group_name_H-M 'P 1 21/c 1'
_atom_sites_solution_hydrogens calculated
_atom_sites_solution_primary direct
_atom_sites_solution_secondary difmap
_audit_creation_method SHELXL-97
_cell_angle_alpha 90.00
_cell_angle_beta 108.170(3)
_cell_angle_gamma 90.00
_cell_formula_units_Z 4
_cell_length_a 15.8287(7)
_cell_length_b 20.8615(7)
_cell_length_c 21.9498(8)
_cell_measurement_reflns_used 64838
_cell_measurement_temperature 173(2)
_cell_measurement_theta_max 59.29
_cell_measurement_theta_min 4.56
_cell_volume 6886.6(5)
_computing_molecular_graphics 'ortep3 for windows'
_computing_structure_refinement 'SHELXL-97 (Sheldrick, 1997)'
_computing_structure_solution 'SHELXS-97 (Sheldrick, 1990)'
_diffrn_ambient_temperature 173(2)
_diffrn_measured_fraction_theta_full 0.987
_diffrn_measured_fraction_theta_max 0.987
_diffrn_measurement_device_type 'Stoe IPDS II 2T'
_diffrn_measurement_method 'omega scans'
_diffrn_radiation_monochromator graphite
_diffrn_radiation_source 'fine-focus sealed tube'
_diffrn_radiation_type MoK\a
_diffrn_radiation_wavelength 0.71073
_diffrn_reflns_av_R_equivalents 0.0968
_diffrn_reflns_av_sigmaI/netI 0.0408
_diffrn_reflns_limit_h_max 19
_diffrn_reflns_limit_h_min -19
_diffrn_reflns_limit_k_max 25
_diffrn_reflns_limit_k_min -25
_diffrn_reflns_limit_l_max 26
_diffrn_reflns_limit_l_min -26
_diffrn_reflns_number 88407
_diffrn_reflns_theta_full 25.35
_diffrn_reflns_theta_max 25.35
_diffrn_reflns_theta_min 5.68
_exptl_absorpt_coefficient_mu 5.832
_exptl_absorpt_correction_T_max 0.6124
_exptl_absorpt_correction_T_min 0.3587
_exptl_absorpt_correction_type numerical
_exptl_absorpt_process_details 'x-red, x-shape'
_exptl_crystal_colour red
_exptl_crystal_density_diffrn 1.810
_exptl_crystal_density_method 'not measured'
_exptl_crystal_description block
_exptl_crystal_F_000 3608
_exptl_crystal_size_max 0.2018
_exptl_crystal_size_mid 0.1293
_exptl_crystal_size_min 0.1061
_refine_diff_density_max 1.125
_refine_diff_density_min -1.394
_refine_diff_density_rms 0.129
_refine_ls_extinction_method none
_refine_ls_goodness_of_fit_ref 1.314
_refine_ls_hydrogen_treatment constr
_refine_ls_matrix_type full
_refine_ls_number_parameters 748
_refine_ls_number_reflns 12469
_refine_ls_number_restraints 0
_refine_ls_restrained_S_all 1.314
_refine_ls_R_factor_all 0.0458
_refine_ls_R_factor_gt 0.0435
_refine_ls_shift/su_max 0.001
_refine_ls_shift/su_mean 0.000
_refine_ls_structure_factor_coef Fsqd
_refine_ls_weighting_details 'calc w=1/[\s^2^(Fo^2^)+(0.0216P)^2^+24.6833P] where P=(Fo^2^+2Fc^2^)/3'
_refine_ls_weighting_scheme calc
_refine_ls_wR_factor_gt 0.0901
_refine_ls_wR_factor_ref 0.0910
_reflns_number_gt 11991
_reflns_number_total 12469
_reflns_threshold_expression >2sigma(I)
_cod_data_source_file c2dt30478c.txt
_cod_data_source_block hornung131
_cod_original_sg_symbol_H-M 'P 21/c'
_cod_database_code 7019482

loop_
_symmetry_equiv_pos_as_xyz
'x, y, z'
'-x, y+1/2, -z+1/2'
'-x, -y, -z'
'x, -y-1/2, z-1/2'

loop_
_atom_site_label
_atom_site_type_symbol
_atom_site_fract_x
_atom_site_fract_y
_atom_site_fract_z
_atom_site_U_iso_or_equiv
_atom_site_adp_type
_atom_site_occupancy
_atom_site_symmetry_multiplicity
_atom_site_calc_flag
_atom_site_refinement_flags
C332 C 0.4679(5) 0.1379(3) 0.4224(3) 0.0335(14) Uani 1 1 d .
H33A H 0.5076 0.1351 0.4661 0.040 Uiso 1 1 calc R
H33B H 0.4913 0.1100 0.3961 0.040 Uiso 1 1 calc R
C431 C 0.4686(5) 0.2063(3) 0.3991(3) 0.0321(14) Uani 1 1 d .
H43A H 0.4242 0.2104 0.3573 0.039 Uiso 1 1 calc R
H43B H 0.5262 0.2150 0.3939 0.039 Uiso 1 1 calc R
C331 C 0.3760(4) 0.1132(3) 0.4208(3) 0.0319(14) Uani 1 1 d .
H33C H 0.3803 0.0673 0.4283 0.038 Uiso 1 1 calc R
H33D H 0.3353 0.1199 0.3779 0.038 Uiso 1 1 calc R
C411 C 0.4624(4) 0.3424(3) 0.4179(3) 0.0291(14) Uani 1 1 d .
C311 C 0.2224(4) 0.1065(3) 0.4607(3) 0.0326(14) Uani 1 1 d .
C421 C 0.5375(4) 0.2601(3) 0.5273(3) 0.0301(14) Uani 1 1 d .
C321 C 0.3937(4) 0.1234(3) 0.5562(3) 0.0286(13) Uani 1 1 d .
C422 C 0.6192(5) 0.2358(3) 0.5296(4) 0.0396(16) Uani 1 1 d .
H422 H 0.6292 0.2220 0.4921 0.048 Uiso 1 1 calc R
C322 C 0.4483(5) 0.0693(3) 0.5668(4) 0.0384(16) Uani 1 1 d .
H322 H 0.4519 0.0449 0.5322 0.046 Uiso 1 1 calc R
B1 B 0.3155(5) 0.3268(3) 0.6812(3) 0.0271(14) Uani 1 1 d .
H1 H 0.3374 0.2765 0.6840 0.033 Uiso 1 1 calc R
B2 B 0.1953(5) 0.3501(4) 0.6610(3) 0.0295(15) Uani 1 1 d .
H2 H 0.1413 0.3146 0.6512 0.035 Uiso 1 1 calc R
C326 C 0.3904(5) 0.1594(3) 0.6088(3) 0.0417(17) Uani 1 1 d .
H326 H 0.3555 0.1962 0.6027 0.050 Uiso 1 1 calc R
C312 C 0.2003(5) 0.0727(4) 0.5071(4) 0.0468(19) Uani 1 1 d .
H312 H 0.2404 0.0701 0.5483 0.056 Uiso 1 1 calc R
C426 C 0.5226(5) 0.2804(4) 0.5832(3) 0.0401(16) Uani 1 1 d .
H426 H 0.4673 0.2965 0.5821 0.048 Uiso 1 1 calc R
C231 C -0.0947(4) 0.3609(4) 0.3576(3) 0.0387(16) Uani 1 1 d .
H23A H -0.1521 0.3397 0.3439 0.046 Uiso 1 1 calc R
H23B H -0.0954 0.3916 0.3906 0.046 Uiso 1 1 calc R
C132 C -0.0814(5) 0.3968(4) 0.3006(3) 0.0423(18) Uani 1 1 d .
H13A H -0.0651 0.3664 0.2729 0.051 Uiso 1 1 calc R
H13B H -0.1373 0.4165 0.2762 0.051 Uiso 1 1 calc R
C425 C 0.5918(6) 0.2764(4) 0.6417(4) 0.053(2) Uani 1 1 d .
H425 H 0.5825 0.2897 0.6795 0.063 Uiso 1 1 calc R
C131 C -0.0103(5) 0.4485(4) 0.3206(3) 0.0404(17) Uani 1 1 d .
H13C H -0.0199 0.4732 0.3552 0.048 Uiso 1 1 calc R
H13D H -0.0172 0.4773 0.2846 0.048 Uiso 1 1 calc R
C111 C 0.1245(4) 0.3929(3) 0.2736(3) 0.0277(13) Uani 1 1 d .
C221 C -0.0379(4) 0.2706(3) 0.4592(3) 0.0311(14) Uani 1 1 d .
C211 C -0.0325(4) 0.2400(3) 0.3301(3) 0.0305(14) Uani 1 1 d .
C216 C -0.1156(5) 0.2094(4) 0.3094(4) 0.0428(17) Uani 1 1 d .
H216 H -0.1586 0.2187 0.3288 0.051 Uiso 1 1 calc R
C212 C 0.0287(5) 0.2269(4) 0.2991(3) 0.0394(16) Uani 1 1 d .
H212 H 0.0835 0.2476 0.3120 0.047 Uiso 1 1 calc R
C112 C 0.1825(5) 0.3432(3) 0.2759(3) 0.0370(16) Uani 1 1 d .
H112 H 0.2119 0.3240 0.3150 0.044 Uiso 1 1 calc R
C215 C -0.1329(5) 0.1657(4) 0.2603(4) 0.0474(19) Uani 1 1 d .
H215 H -0.1873 0.1444 0.2476 0.057 Uiso 1 1 calc R
C116 C 0.0826(5) 0.4220(4) 0.2145(3) 0.0453(18) Uani 1 1 d .
H116 H 0.0438 0.4561 0.2118 0.054 Uiso 1 1 calc R
C121 C 0.1677(5) 0.4893(3) 0.3742(3) 0.0341(15) Uani 1 1 d .
C412 C 0.4173(5) 0.3537(4) 0.3528(4) 0.0398(16) Uani 1 1 d .
H412 H 0.3849 0.3211 0.3270 0.048 Uiso 1 1 calc R
C416 C 0.5104(4) 0.3920(3) 0.4551(4) 0.0373(16) Uani 1 1 d .
H416 H 0.5401 0.3851 0.4983 0.045 Uiso 1 1 calc R
C213 C 0.0101(5) 0.1832(4) 0.2488(4) 0.0458(18) Uani 1 1 d .
H213 H 0.0522 0.1746 0.2283 0.055 Uiso 1 1 calc R
C122 C 0.2280(5) 0.5131(3) 0.3464(4) 0.0409(16) Uani 1 1 d .
H122 H 0.2354 0.4930 0.3106 0.049 Uiso 1 1 calc R
C113 C 0.1976(5) 0.3213(4) 0.2207(4) 0.0419(17) Uani 1 1 d .
H113 H 0.2363 0.2871 0.2231 0.050 Uiso 1 1 calc R
C214 C -0.0714(6) 0.1528(4) 0.2295(4) 0.0489(19) Uani 1 1 d .
H214 H -0.0846 0.1237 0.1958 0.059 Uiso 1 1 calc R
C415 C 0.5145(5) 0.4510(4) 0.4287(5) 0.049(2) Uani 1 1 d .
H415 H 0.5475 0.4837 0.4540 0.059 Uiso 1 1 calc R
B5 B 0.3775(5) 0.3953(4) 0.6553(4) 0.0303(16) Uani 1 1 d .
H5 H 0.4382 0.3884 0.6417 0.036 Uiso 1 1 calc R
C114 C 0.1565(6) 0.3492(4) 0.1628(4) 0.051(2) Uani 1 1 d .
H114 H 0.1670 0.3343 0.1259 0.062 Uiso 1 1 calc R
C413 C 0.4217(5) 0.4141(4) 0.3273(4) 0.050(2) Uani 1 1 d .
H413 H 0.3915 0.4220 0.2843 0.060 Uiso 1 1 calc R
B6 B 0.2704(5) 0.3591(4) 0.7386(3) 0.0316(16) Uani 1 1 d .
H6 H 0.2632 0.3283 0.7774 0.038 Uiso 1 1 calc R
B4 B 0.2949(5) 0.4602(4) 0.6198(4) 0.0328(16) Uani 1 1 d .
H4 H 0.3037 0.4944 0.5840 0.039 Uiso 1 1 calc R
C226 C -0.0349(5) 0.3130(4) 0.5089(4) 0.0455(18) Uani 1 1 d .
H226 H -0.0212 0.3558 0.5048 0.055 Uiso 1 1 calc R
B10 B 0.3775(5) 0.3848(4) 0.7358(4) 0.0331(16) Uani 1 1 d .
H10 H 0.4395 0.3702 0.7724 0.040 Uiso 1 1 calc R
C222 C -0.0566(5) 0.2070(4) 0.4665(4) 0.0490(19) Uani 1 1 d .
H222 H -0.0580 0.1775 0.4345 0.059 Uiso 1 1 calc R
C323 C 0.4970(5) 0.0517(4) 0.6285(4) 0.0461(19) Uani 1 1 d .
H323 H 0.5332 0.0156 0.6353 0.055 Uiso 1 1 calc R
C126 C 0.1567(6) 0.5203(4) 0.4280(4) 0.050(2) Uani 1 1 d .
H126 H 0.1161 0.5047 0.4472 0.059 Uiso 1 1 calc R
B11 B 0.3023(6) 0.4406(4) 0.7519(4) 0.0373(18) Uani 1 1 d .
H11 H 0.3157 0.4625 0.7995 0.045 Uiso 1 1 calc R
C316 C 0.1620(5) 0.1104(4) 0.3996(4) 0.052(2) Uani 1 1 d .
H316 H 0.1763 0.1331 0.3676 0.062 Uiso 1 1 calc R
C423 C 0.6869(5) 0.2316(4) 0.5878(5) 0.054(2) Uani 1 1 d .
H423 H 0.7417 0.2145 0.5891 0.064 Uiso 1 1 calc R
C123 C 0.2781(6) 0.5671(4) 0.3720(5) 0.060(2) Uani 1 1 d .
H123 H 0.3197 0.5824 0.3536 0.072 Uiso 1 1 calc R
B9 B 0.3640(6) 0.4625(4) 0.7000(4) 0.0387(19) Uani 1 1 d .
H9 H 0.4173 0.4985 0.7144 0.046 Uiso 1 1 calc R
C115 C 0.0992(6) 0.3998(5) 0.1599(4) 0.057(2) Uani 1 1 d .
H115 H 0.0713 0.4192 0.1206 0.069 Uiso 1 1 calc R
C325 C 0.4389(7) 0.1404(4) 0.6701(4) 0.057(2) Uani 1 1 d .
H325 H 0.4353 0.1640 0.7052 0.068 Uiso 1 1 calc R
C424 C 0.6734(6) 0.2526(4) 0.6428(5) 0.058(2) Uani 1 1 d .
H424 H 0.7195 0.2508 0.6813 0.070 Uiso 1 1 calc R
B7 B 0.1926(5) 0.4207(4) 0.7041(4) 0.0320(16) Uani 1 1 d .
H7 H 0.1347 0.4299 0.7205 0.038 Uiso 1 1 calc R
C414 C 0.4703(6) 0.4620(4) 0.3650(5) 0.053(2) Uani 1 1 d .
H414 H 0.4733 0.5022 0.3474 0.063 Uiso 1 1 calc R
C324 C 0.4918(6) 0.0875(4) 0.6796(4) 0.056(2) Uani 1 1 d .
H324 H 0.5247 0.0756 0.7211 0.067 Uiso 1 1 calc R
B3 B 0.1816(6) 0.4327(4) 0.6219(4) 0.0375(18) Uani 1 1 d .
H3 H 0.1189 0.4494 0.5874 0.045 Uiso 1 1 calc R
C225 C -0.0515(5) 0.2933(5) 0.5635(4) 0.051(2) Uani 1 1 d .
H225 H -0.0496 0.3225 0.5959 0.061 Uiso 1 1 calc R
B8 B 0.2510(7) 0.4841(4) 0.6803(4) 0.044(2) Uani 1 1 d .
H8 H 0.2309 0.5344 0.6814 0.053 Uiso 1 1 calc R
C224 C -0.0709(6) 0.2300(5) 0.5700(4) 0.060(2) Uani 1 1 d .
H224 H -0.0825 0.2162 0.6069 0.072 Uiso 1 1 calc R
C124 C 0.2668(6) 0.5978(4) 0.4235(5) 0.062(3) Uani 1 1 d .
H124 H 0.2992 0.6346 0.4396 0.075 Uiso 1 1 calc R
C125 C 0.2061(7) 0.5737(4) 0.4520(4) 0.065(3) Uani 1 1 d .
H125 H 0.1991 0.5941 0.4877 0.078 Uiso 1 1 calc R
C223 C -0.0732(6) 0.1874(5) 0.5225(4) 0.062(2) Uani 1 1 d .
H223 H -0.0861 0.1446 0.5274 0.075 Uiso 1 1 calc R
C313 C 0.1182(7) 0.0424(5) 0.4930(5) 0.067(3) Uani 1 1 d .
H313 H 0.1034 0.0193 0.5244 0.081 Uiso 1 1 calc R
C315 C 0.0803(6) 0.0803(5) 0.3865(5) 0.065(3) Uani 1 1 d .
H315 H 0.0396 0.0832 0.3455 0.078 Uiso 1 1 calc R
C314 C 0.0586(6) 0.0471(5) 0.4315(6) 0.068(3) Uani 1 1 d .
H314 H 0.0035 0.0271 0.4216 0.081 Uiso 1 1 calc R
Cl1 Cl 0.72051(17) 0.30405(12) 0.42104(11) 0.0641(6) Uani 1 1 d .
Cl3 Cl 0.84708(17) 0.41040(13) 0.13361(12) 0.0695(6) Uani 1 1 d .
Cl4 Cl 0.67943(19) 0.43777(13) 0.03811(17) 0.0916(10) Uani 1 1 d .
Cl2 Cl 0.6557(2) 0.32038(16) 0.28419(13) 0.0902(9) Uani 1 1 d .
C1 C 0.6610(6) 0.3537(4) 0.3577(4) 0.055(2) Uani 1 1 d .
H1A H 0.6013 0.3599 0.3598 0.066 Uiso 1 1 calc R
H1B H 0.6897 0.3953 0.3620 0.066 Uiso 1 1 calc R
C2 C 0.7390(8) 0.4379(6) 0.1163(6) 0.091(4) Uani 1 1 d .
H2A H 0.7084 0.4115 0.1392 0.110 Uiso 1 1 calc R
H2B H 0.7406 0.4813 0.1325 0.110 Uiso 1 1 calc R
Cl5 Cl 0.2824(3) 0.51836(17) 0.18437(19) 0.1045(11) Uani 1 1 d .
Cl6 Cl 0.3319(3) 0.6442(2) 0.1550(4) 0.178(3) Uani 1 1 d .
C3 C 0.3676(10) 0.5702(6) 0.1817(10) 0.134(7) Uani 1 1 d .
H3A H 0.4100 0.5737 0.2243 0.161 Uiso 1 1 calc R
H3B H 0.3985 0.5518 0.1539 0.161 Uiso 1 1 calc R
Pt1 Pt 0.131248(14) 0.339823(11) 0.421163(10) 0.02169(7) Uani 1 1 d .
Pt2 Pt 0.315377(14) 0.256921(10) 0.472122(10) 0.01984(7) Uani 1 1 d .
Sn1 Sn 0.25200(3) 0.35923(2) 0.575218(19) 0.02459(10) Uani 1 1 d .
Se2 Se 0.17984(4) 0.25601(3) 0.50541(3) 0.02373(13) Uani 1 1 d .
Se1 Se 0.28913(4) 0.37385(3) 0.46575(3) 0.02293(13) Uani 1 1 d .
P4 P 0.44673(10) 0.26641(7) 0.45266(7) 0.0236(3) Uani 1 1 d .
P3 P 0.32763(10) 0.14913(7) 0.47747(7) 0.0241(3) Uani 1 1 d .
P1 P 0.10284(11) 0.41812(8) 0.34648(7) 0.0263(3) Uani 1 1 d .
P2 P -0.00905(10) 0.30159(9) 0.39146(8) 0.0279(3) Uani 1 1 d .

loop_
_atom_site_aniso_label
_atom_site_aniso_U_11
_atom_site_aniso_U_22
_atom_site_aniso_U_33
_atom_site_aniso_U_23
_atom_site_aniso_U_13
_atom_site_aniso_U_12
C332 0.039(4) 0.029(3) 0.036(4) -0.003(3) 0.015(3) 0.000(3)
C431 0.038(4) 0.032(3) 0.031(3) -0.003(3) 0.017(3) 0.000(3)
C331 0.037(4) 0.026(3) 0.030(3) -0.001(3) 0.007(3) 0.002(3)
C411 0.023(3) 0.028(3) 0.041(4) 0.004(3) 0.017(3) 0.004(2)
C311 0.032(3) 0.021(3) 0.046(4) -0.003(3) 0.013(3) -0.007(3)
C421 0.021(3) 0.027(3) 0.039(4) 0.005(3) 0.002(3) -0.001(2)
C321 0.034(3) 0.023(3) 0.027(3) 0.007(2) 0.007(3) 0.003(3)
C422 0.028(3) 0.034(4) 0.054(5) 0.000(3) 0.008(3) -0.003(3)
C322 0.040(4) 0.029(4) 0.045(4) 0.006(3) 0.012(3) 0.006(3)
B1 0.028(4) 0.025(3) 0.026(3) 0.002(3) 0.005(3) 0.003(3)
B2 0.034(4) 0.036(4) 0.024(3) -0.004(3) 0.016(3) -0.003(3)
C326 0.056(5) 0.034(4) 0.027(3) 0.004(3) 0.003(3) 0.011(3)
C312 0.053(5) 0.050(5) 0.045(4) -0.009(4) 0.027(4) -0.019(4)
C426 0.030(3) 0.051(4) 0.035(4) -0.002(3) 0.005(3) -0.001(3)
C231 0.023(3) 0.059(5) 0.035(4) 0.004(3) 0.010(3) 0.011(3)
C132 0.029(4) 0.061(5) 0.038(4) 0.010(3) 0.012(3) 0.017(3)
C425 0.052(5) 0.064(5) 0.033(4) -0.002(4) -0.001(4) -0.012(4)
C131 0.039(4) 0.048(4) 0.038(4) 0.009(3) 0.016(3) 0.021(3)
C111 0.029(3) 0.027(3) 0.029(3) -0.002(2) 0.011(3) 0.000(3)
C221 0.018(3) 0.044(4) 0.035(4) -0.001(3) 0.012(3) 0.002(3)
C211 0.020(3) 0.041(4) 0.028(3) 0.002(3) 0.004(3) 0.000(3)
C216 0.025(3) 0.061(5) 0.043(4) -0.005(4) 0.012(3) -0.003(3)
C212 0.031(4) 0.051(4) 0.035(4) -0.006(3) 0.009(3) -0.009(3)
C112 0.039(4) 0.040(4) 0.035(4) 0.005(3) 0.015(3) 0.007(3)
C215 0.034(4) 0.060(5) 0.041(4) -0.013(4) 0.000(3) -0.013(4)
C116 0.050(4) 0.052(5) 0.035(4) 0.011(3) 0.014(3) 0.019(4)
C121 0.044(4) 0.020(3) 0.034(3) 0.001(3) 0.007(3) 0.010(3)
C412 0.039(4) 0.043(4) 0.040(4) 0.010(3) 0.016(3) 0.008(3)
C416 0.030(3) 0.035(4) 0.048(4) -0.001(3) 0.013(3) -0.001(3)
C213 0.046(4) 0.055(5) 0.044(4) -0.013(4) 0.024(4) -0.006(4)
C122 0.035(4) 0.036(4) 0.048(4) -0.001(3) 0.008(3) 0.002(3)
C113 0.047(4) 0.040(4) 0.045(4) -0.005(3) 0.023(4) 0.007(3)
C214 0.057(5) 0.051(5) 0.036(4) -0.012(3) 0.010(4) -0.009(4)
C415 0.044(4) 0.038(4) 0.075(6) 0.003(4) 0.031(4) -0.002(3)
B5 0.030(4) 0.030(4) 0.032(4) -0.009(3) 0.011(3) -0.012(3)
C114 0.068(5) 0.059(5) 0.034(4) -0.008(4) 0.025(4) -0.002(4)
C413 0.049(5) 0.053(5) 0.053(5) 0.026(4) 0.024(4) 0.019(4)
B6 0.044(4) 0.028(4) 0.024(4) 0.001(3) 0.012(3) -0.004(3)
B4 0.047(4) 0.025(4) 0.034(4) -0.001(3) 0.025(4) -0.004(3)
C226 0.040(4) 0.060(5) 0.036(4) -0.003(3) 0.012(3) 0.000(4)
B10 0.035(4) 0.033(4) 0.032(4) -0.005(3) 0.012(3) -0.008(3)
C222 0.053(5) 0.055(5) 0.044(4) 0.008(4) 0.022(4) 0.000(4)
C323 0.039(4) 0.035(4) 0.057(5) 0.013(4) 0.004(4) 0.013(3)
C126 0.076(6) 0.033(4) 0.038(4) -0.005(3) 0.016(4) 0.000(4)
B11 0.058(5) 0.027(4) 0.033(4) -0.001(3) 0.023(4) -0.002(4)
C316 0.038(4) 0.044(4) 0.063(5) 0.010(4) 0.000(4) -0.014(3)
C423 0.023(4) 0.046(5) 0.079(6) 0.008(4) -0.003(4) 0.003(3)
C123 0.045(5) 0.040(5) 0.081(7) 0.014(5) 0.000(4) -0.006(4)
B9 0.054(5) 0.032(4) 0.035(4) -0.006(3) 0.021(4) -0.019(4)
C115 0.076(6) 0.071(6) 0.024(4) 0.013(4) 0.013(4) 0.023(5)
C325 0.088(7) 0.044(5) 0.028(4) 0.002(3) 0.001(4) 0.011(4)
C424 0.035(4) 0.060(5) 0.062(6) 0.016(4) -0.011(4) -0.008(4)
B7 0.033(4) 0.035(4) 0.031(4) 0.005(3) 0.015(3) 0.010(3)
C414 0.061(5) 0.035(4) 0.080(6) 0.017(4) 0.050(5) 0.008(4)
C324 0.072(6) 0.049(5) 0.031(4) 0.013(3) -0.006(4) 0.010(4)
B3 0.038(4) 0.038(4) 0.043(4) 0.005(3) 0.022(4) 0.013(3)
C225 0.045(4) 0.082(6) 0.031(4) 0.005(4) 0.018(3) 0.007(4)
B8 0.079(6) 0.025(4) 0.042(5) -0.002(3) 0.041(5) 0.002(4)
C224 0.052(5) 0.097(8) 0.038(5) 0.015(5) 0.024(4) 0.002(5)
C124 0.062(6) 0.033(4) 0.067(6) -0.003(4) -0.018(5) -0.002(4)
C125 0.098(8) 0.035(4) 0.046(5) -0.010(4) -0.001(5) 0.008(5)
C223 0.067(6) 0.070(6) 0.054(5) 0.019(5) 0.023(5) -0.011(5)
C313 0.076(7) 0.063(6) 0.080(7) -0.015(5) 0.051(6) -0.032(5)
C315 0.036(4) 0.065(6) 0.080(7) -0.001(5) -0.005(4) -0.019(4)
C314 0.047(5) 0.055(6) 0.110(8) -0.022(5) 0.036(6) -0.030(4)
Cl1 0.0709(15) 0.0673(15) 0.0568(13) -0.0060(11) 0.0239(11) -0.0109(12)
Cl3 0.0633(14) 0.0794(17) 0.0571(13) -0.0007(12) 0.0064(11) 0.0124(12)
Cl4 0.0686(16) 0.0590(16) 0.117(2) 0.0163(15) -0.0151(16) -0.0092(13)
Cl2 0.0812(18) 0.101(2) 0.0633(16) -0.0226(15) -0.0131(14) 0.0213(16)
C1 0.047(5) 0.049(5) 0.075(6) -0.009(4) 0.028(4) 0.002(4)
C2 0.095(9) 0.067(7) 0.115(10) -0.006(7) 0.037(8) 0.032(6)
Cl5 0.113(3) 0.094(2) 0.122(3) 0.034(2) 0.059(2) -0.0021(19)
Cl6 0.123(3) 0.089(3) 0.373(9) 0.082(4) 0.151(5) 0.038(2)
C3 0.098(10) 0.081(9) 0.26(2) 0.049(11) 0.104(13) 0.016(8)
Pt1 0.01863(11) 0.02487(12) 0.02162(12) 0.00126(9) 0.00635(9) 0.00274(8)
Pt2 0.01772(11) 0.02051(12) 0.02000(12) 0.00143(8) 0.00401(8) 0.00017(8)
Sn1 0.0253(2) 0.0264(2) 0.0227(2) -0.00076(16) 0.00851(17) 0.00063(16)
Se2 0.0209(3) 0.0254(3) 0.0249(3) 0.0026(2) 0.0071(2) -0.0018(2)
Se1 0.0217(3) 0.0223(3) 0.0250(3) 0.0018(2) 0.0075(2) -0.0005(2)
P4 0.0198(7) 0.0255(8) 0.0261(8) 0.0010(6) 0.0080(6) 0.0008(6)
P3 0.0232(7) 0.0217(7) 0.0255(8) 0.0005(6) 0.0047(6) 0.0006(6)
P1 0.0294(8) 0.0259(8) 0.0248(8) 0.0037(6) 0.0100(6) 0.0068(6)
P2 0.0162(7) 0.0410(9) 0.0266(8) -0.0010(7) 0.0065(6) 0.0019(6)

loop_
_atom_type_symbol
_atom_type_description
_atom_type_scat_dispersion_real
_atom_type_scat_dispersion_imag
_atom_type_scat_source
C C 0.0033 0.0016 'International Tables Vol C Tables 4.2.6.8 and 6.1.1.4'
H H 0.0000 0.0000 'International Tables Vol C Tables 4.2.6.8 and 6.1.1.4'
B B 0.0013 0.0007 'International Tables Vol C Tables 4.2.6.8 and 6.1.1.4'
P P 0.1023 0.0942 'International Tables Vol C Tables 4.2.6.8 and 6.1.1.4'
Pt Pt -1.7033 8.3905 'International Tables Vol C Tables 4.2.6.8 and 6.1.1.4'
Se Se -0.0929 2.2259 'International Tables Vol C Tables 4.2.6.8 and 6.1.1.4'
Sn Sn -0.6537 1.4246 'International Tables Vol C Tables 4.2.6.8 and 6.1.1.4'
Cl Cl 0.1484 0.1585 'International Tables Vol C Tables 4.2.6.8 and 6.1.1.4'

loop_
_geom_angle_atom_site_label_1
_geom_angle_atom_site_label_2
_geom_angle_atom_site_label_3
_geom_angle
C431 C332 C331 114.5(6)
C332 C431 P4 114.0(4)
C332 C331 P3 116.5(5)
C416 C411 C412 119.0(6)
C416 C411 P4 121.8(5)
C412 C411 P4 118.9(5)
C312 C311 C316 119.4(7)
C312 C311 P3 122.0(6)
C316 C311 P3 118.5(5)
C422 C421 C426 119.9(6)
C422 C421 P4 122.0(6)
C426 C421 P4 118.1(5)
C326 C321 C322 118.6(6)
C326 C321 P3 118.3(5)
C322 C321 P3 123.1(5)
C421 C422 C423 120.2(8)
C323 C322 C321 120.3(7)
B6 B1 B10 61.1(4)
B6 B1 B2 57.6(4)
B10 B1 B2 106.9(5)
B6 B1 B5 106.6(5)
B10 B1 B5 57.6(4)
B2 B1 B5 108.2(5)
B6 B1 Sn1 117.3(4)
B10 B1 Sn1 117.0(4)
B2 B1 Sn1 66.4(3)
B5 B1 Sn1 65.7(3)
B6 B2 B7 60.8(4)
B6 B2 B1 58.0(4)
B7 B2 B1 106.5(5)
B6 B2 B3 106.7(5)
B7 B2 B3 57.8(4)
B1 B2 B3 107.8(5)
B6 B2 Sn1 117.4(4)
B7 B2 Sn1 116.5(4)
B1 B2 Sn1 66.1(3)
B3 B2 Sn1 65.2(3)
C325 C326 C321 120.0(7)
C311 C312 C313 120.3(8)
C421 C426 C425 119.3(7)
C132 C231 P2 113.2(5)
C131 C132 C231 113.0(6)
C424 C425 C426 119.8(8)
C132 C131 P1 114.4(5)
C112 C111 C116 118.6(6)
C112 C111 P1 119.6(5)
C116 C111 P1 121.8(5)
C222 C221 C226 118.5(7)
C222 C221 P2 123.9(5)
C226 C221 P2 117.5(6)
C212 C211 C216 118.9(6)
C212 C211 P2 119.8(5)
C216 C211 P2 121.1(5)
C215 C216 C211 119.6(7)
C211 C212 C213 121.1(7)
C111 C112 C113 120.8(7)
C216 C215 C214 121.1(7)
C115 C116 C111 119.7(7)
C122 C121 C126 119.4(7)
C122 C121 P1 123.4(5)
C126 C121 P1 117.2(6)
C413 C412 C411 119.3(8)
C415 C416 C411 120.7(7)
C214 C213 C212 119.4(7)
C121 C122 C123 120.0(8)
C114 C113 C112 120.9(7)
C215 C214 C213 119.9(7)
C416 C415 C414 120.3(8)
B9 B5 B10 60.5(4)
B9 B5 B4 57.8(4)
B10 B5 B4 106.6(5)
B9 B5 B1 105.4(5)
B10 B5 B1 57.0(4)
B4 B5 B1 107.9(5)
B9 B5 Sn1 117.0(5)
B10 B5 Sn1 116.4(4)
B4 B5 Sn1 66.4(3)
B1 B5 Sn1 65.7(3)
C113 C114 C115 119.0(7)
C414 C413 C412 120.5(8)
B2 B6 B1 64.4(4)
B2 B6 B11 109.5(5)
B1 B6 B11 109.0(5)
B2 B6 B7 59.7(4)
B1 B6 B7 110.6(5)
B11 B6 B7 60.0(5)
B2 B6 B10 111.0(5)
B1 B6 B10 59.5(4)
B11 B6 B10 59.7(4)
B7 B6 B10 107.8(5)
B8 B4 B9 60.2(5)
B8 B4 B5 106.3(5)
B9 B4 B5 57.9(4)
B8 B4 B3 57.7(5)
B9 B4 B3 106.2(5)
B5 B4 B3 108.2(5)
B8 B4 Sn1 116.2(5)
B9 B4 Sn1 116.9(5)
B5 B4 Sn1 66.2(3)
B3 B4 Sn1 65.3(3)
C225 C226 C221 121.7(8)
B1 B10 B11 108.6(6)
B1 B10 B5 65.4(4)
B11 B10 B5 108.9(6)
B1 B10 B9 111.0(6)
B11 B10 B9 59.7(5)
B5 B10 B9 59.3(4)
B1 B10 B6 59.3(4)
B11 B10 B6 59.5(4)
B5 B10 B6 111.3(5)
B9 B10 B6 107.5(6)
C221 C222 C223 119.4(8)
C324 C323 C322 120.0(7)
C125 C126 C121 119.5(9)
B6 B11 B9 109.1(5)
B6 B11 B8 108.4(6)
B9 B11 B8 59.5(5)
B6 B11 B7 60.1(4)
B9 B11 B7 108.3(6)
B8 B11 B7 60.3(5)
B6 B11 B10 60.8(4)
B9 B11 B10 60.3(5)
B8 B11 B10 107.9(5)
B7 B11 B10 108.7(5)
C315 C316 C311 119.4(8)
C424 C423 C422 120.3(8)
C124 C123 C122 120.7(9)
B4 B9 B8 59.7(5)
B4 B9 B5 64.3(4)
B8 B9 B5 110.9(6)
B4 B9 B11 109.9(6)
B8 B9 B11 60.3(5)
B5 B9 B11 109.9(5)
B4 B9 B10 111.5(5)
B8 B9 B10 108.3(6)
B5 B9 B10 60.3(4)
B11 B9 B10 60.0(4)
C114 C115 C116 121.0(7)
C324 C325 C326 120.6(8)
C423 C424 C425 120.4(8)
B2 B7 B3 65.3(4)
B2 B7 B11 109.3(5)
B3 B7 B11 109.5(5)
B2 B7 B6 59.6(4)
B3 B7 B6 111.7(5)
B11 B7 B6 59.8(4)
B2 B7 B8 111.1(5)
B3 B7 B8 59.5(5)
B11 B7 B8 59.9(5)
B6 B7 B8 107.9(6)
C413 C414 C415 120.2(7)
C325 C324 C323 120.4(7)
B8 B3 B7 60.4(5)
B8 B3 B4 57.0(4)
B7 B3 B4 105.9(6)
B8 B3 B2 105.3(6)
B7 B3 B2 56.9(4)
B4 B3 B2 108.0(5)
B8 B3 Sn1 116.5(5)
B7 B3 Sn1 116.7(5)
B4 B3 Sn1 66.4(3)
B2 B3 Sn1 66.3(3)
C226 C225 C224 119.3(8)
B4 B8 B9 60.1(5)
B4 B8 B3 65.3(5)
B9 B8 B3 112.2(6)
B4 B8 B11 110.2(6)
B9 B8 B11 60.2(5)
B3 B8 B11 110.0(6)
B4 B8 B7 112.1(6)
B9 B8 B7 108.5(6)
B3 B8 B7 60.0(5)
B11 B8 B7 59.9(4)
C223 C224 C225 120.1(8)
C123 C124 C125 119.4(8)
C126 C125 C124 120.9(9)
C224 C223 C222 121.0(9)
C314 C313 C312 119.3(8)
C314 C315 C316 121.3(9)
C315 C314 C313 120.1(8)
Cl2 C1 Cl1 111.1(5)
Cl4 C2 Cl3 115.1(7)
Cl6 C3 Cl5 113.6(8)
P2 Pt1 P1 95.20(6)
P2 Pt1 Se2 90.84(5)
P1 Pt1 Se2 173.82(4)
P2 Pt1 Se1 173.06(5)
P1 Pt1 Se1 91.57(4)
Se2 Pt1 Se1 82.43(2)
P3 Pt2 P4 91.60(6)
P3 Pt2 Se1 175.33(4)
P4 Pt2 Se1 92.94(4)
P3 Pt2 Se2 92.60(4)
P4 Pt2 Se2 172.53(4)
Se1 Pt2 Se2 83.01(2)
B3 Sn1 B1 82.4(3)
B3 Sn1 B5 82.4(3)
B1 Sn1 B5 48.6(3)
B3 Sn1 B2 48.5(3)
B1 Sn1 B2 47.5(3)
B5 Sn1 B2 82.5(3)
B3 Sn1 B4 48.2(3)
B1 Sn1 B4 82.3(3)
B5 Sn1 B4 47.4(3)
B2 Sn1 B4 82.6(3)
B3 Sn1 Se1 126.6(2)
B1 Sn1 Se1 141.87(18)
B5 Sn1 Se1 105.51(18)
B2 Sn1 Se1 170.54(19)
B4 Sn1 Se1 99.05(18)
B3 Sn1 Se2 127.3(2)
B1 Sn1 Se2 108.14(18)
B5 Sn1 Se2 143.25(19)
B2 Sn1 Se2 101.12(19)
B4 Sn1 Se2 168.7(2)
Se1 Sn1 Se2 75.58(2)
Pt2 Se2 Pt1 82.560(19)
Pt2 Se2 Sn1 84.75(2)
Pt1 Se2 Sn1 80.69(2)
Pt2 Se1 Pt1 82.592(19)
Pt2 Se1 Sn1 85.20(2)
Pt1 Se1 Sn1 81.075(19)
C411 P4 C421 105.7(3)
C411 P4 C431 104.6(3)
C421 P4 C431 106.0(3)
C411 P4 Pt2 114.3(2)
C421 P4 Pt2 109.8(2)
C431 P4 Pt2 115.6(2)
C321 P3 C331 107.0(3)
C321 P3 C311 105.6(3)
C331 P3 C311 102.4(3)
C321 P3 Pt2 111.2(2)
C331 P3 Pt2 115.1(2)
C311 P3 Pt2 114.7(2)
C121 P1 C111 106.9(3)
C121 P1 C131 102.8(3)
C111 P1 C131 105.3(3)
C121 P1 Pt1 112.8(2)
C111 P1 Pt1 112.4(2)
C131 P1 Pt1 115.7(3)
C221 P2 C211 108.2(3)
C221 P2 C231 103.5(3)
C211 P2 C231 103.0(3)
C221 P2 Pt1 111.6(2)
C211 P2 Pt1 114.8(2)
C231 P2 Pt1 114.8(3)

loop_
_geom_bond_atom_site_label_1
_geom_bond_atom_site_label_2
_geom_bond_distance
C332 C431 1.517(9)
C332 C331 1.534(9)
C431 P4 1.825(6)
C331 P3 1.814(7)
C411 C416 1.388(10)
C411 C412 1.404(10)
C411 P4 1.810(6)
C311 C312 1.371(10)
C311 C316 1.387(10)
C311 P3 1.822(6)
C421 C422 1.376(10)
C421 C426 1.386(10)
C421 P4 1.816(6)
C321 C326 1.393(10)
C321 C322 1.396(9)
C321 P3 1.800(6)
C422 C423 1.389(11)
C322 C323 1.383(10)
B1 B6 1.765(10)
B1 B10 1.769(10)
B1 B2 1.877(10)
B1 B5 1.918(10)
B1 Sn1 2.328(7)
B2 B6 1.757(10)
B2 B7 1.759(10)
B2 B3 1.907(11)
B2 Sn1 2.332(7)
C326 C325 1.384(10)
C312 C313 1.390(12)
C426 C425 1.407(10)
C231 C132 1.527(10)
C231 P2 1.815(7)
C132 C131 1.520(11)
C425 C424 1.376(13)
C131 P1 1.816(7)
C111 C112 1.376(9)
C111 C116 1.399(9)
C111 P1 1.815(6)
C221 C222 1.379(11)
C221 C226 1.392(10)
C221 P2 1.806(7)
C211 C212 1.374(10)
C211 C216 1.404(9)
C211 P2 1.813(7)
C216 C215 1.373(11)
C212 C213 1.391(10)
C112 C113 1.383(10)
C215 C214 1.374(11)
C116 C115 1.384(11)
C121 C122 1.375(10)
C121 C126 1.404(10)
C121 P1 1.800(7)
C412 C413 1.388(10)
C416 C415 1.370(10)
C213 C214 1.380(11)
C122 C123 1.392(11)
C113 C114 1.364(11)
C415 C414 1.374(12)
B5 B9 1.763(11)
B5 B10 1.781(11)
B5 B4 1.874(11)
B5 Sn1 2.328(7)
C114 C115 1.381(12)
C413 C414 1.370(12)
B6 B11 1.773(11)
B6 B7 1.778(11)
B6 B10 1.797(11)
B4 B8 1.752(10)
B4 B9 1.761(12)
B4 B3 1.898(11)
B4 Sn1 2.333(7)
C226 C225 1.369(11)
B10 B11 1.778(11)
B10 B9 1.784(11)
C222 C223 1.396(11)
C323 C324 1.371(12)
C126 C125 1.369(12)
B11 B9 1.774(11)
B11 B8 1.776(12)
B11 B7 1.776(12)
C316 C315 1.386(11)
C423 C424 1.362(14)
C123 C124 1.359(14)
B9 B8 1.762(14)
C325 C324 1.362(12)
B7 B3 1.776(11)
B7 B8 1.783(11)
B3 B8 1.767(13)
B3 Sn1 2.313(8)
C225 C224 1.373(13)
C224 C223 1.363(14)
C124 C125 1.392(15)
C313 C314 1.388(15)
C315 C314 1.336(14)
Cl1 C1 1.753(10)
Cl3 C2 1.731(12)
Cl4 C2 1.681(13)
Cl2 C1 1.735(9)
Cl5 C3 1.744(13)
Cl6 C3 1.686(14)
Pt1 P2 2.2561(16)
Pt1 P1 2.2577(16)
Pt1 Se2 2.4862(6)
Pt1 Se1 2.4863(6)
Pt2 P3 2.2569(15)
Pt2 P4 2.2579(15)
Pt2 Se1 2.4710(6)
Pt2 Se2 2.4727(6)
Sn1 Se1 2.6633(7)
Sn1 Se2 2.6830(7)
